data_7155339
loop_
_publ_author_name
'Mungalpara, Disha'
'Kelm, Harald'
'Valkonen, Arto'
'Rissanen, Kari'
'Keller, Sandro'
'Kubik, Stefan'

_publ_section_title
;
 Oxoanion binding to a cyclic pseudopeptide containing 1,4-disubstituted
 1,2,3-triazole moieties.
;
_journal_issue 1
_journal_name_full 'Organic &amp; biomolecular chemistry'
_journal_page_first 102
_journal_page_last 113
_journal_paper_doi 10.1039/c6ob02172g
_journal_volume 15
_journal_year 2016
_chemical_absolute_configuration ad
_chemical_formula_moiety 'C30 H27 N15 O3, 5(C2 H6 O S), 0.35(O)'
_chemical_formula_sum 'C40 H57 N15 O8.35 S5'
_chemical_formula_weight 1041.91
_chemical_name_common cyclo[(R)-Lac-1,4-Tri-Epa]3
_space_group_crystal_system orthorhombic
_space_group_IT_number 19
_space_group_name_Hall 'P 2ac 2ab'
_space_group_name_H-M_alt 'P 21 21 21'
_symmetry_space_group_name_Hall 'P 2ac 2ab'
_symmetry_space_group_name_H-M 'P 21 21 21'
_atom_sites_solution_hydrogens geom
_audit_creation_method SHELXL-2014/7
_audit_update_record
;
2016-09-21 deposited with the CCDC.
2016-10-27 downloaded from the CCDC.
;
_cell_angle_alpha 90
_cell_angle_beta 90
_cell_angle_gamma 90
_cell_formula_units_Z 4
_cell_length_a 9.3172(2)
_cell_length_b 18.6791(4)
_cell_length_c 29.1423(5)
_cell_measurement_reflns_used 7155
_cell_measurement_temperature 150(2)
_cell_measurement_theta_max 62.6050
_cell_measurement_theta_min 3.8400
_cell_volume 5071.84(18)
_computing_cell_refinement 'CrysAlisPro 1.171.38.41 (Rigaku OD, 2015)'
_computing_data_collection 'CrysAlisPro 1.171.38.41 (Rigaku OD, 2015)'
_computing_data_reduction 'CrysAlisPro 1.171.38.41 (Rigaku OD, 2015)'
_computing_structure_refinement 'SHELXL-2014/7 (Sheldrick, 2014)'
_computing_structure_solution 'SHELXS-2014/7 (Sheldrick, 2014)'
_diffrn_ambient_temperature 150(2)
_diffrn_detector_area_resol_mean 16.1399
_diffrn_measured_fraction_theta_full 0.997
_diffrn_measured_fraction_theta_max 0.997
_diffrn_measurement_device_type 'Xcalibur, Sapphire3, Gemini ultra'
_diffrn_measurement_method '\w scans'
_diffrn_radiation_type CuK\a
_diffrn_radiation_wavelength 1.54184
_diffrn_reflns_av_R_equivalents 0.0311
_diffrn_reflns_av_unetI/netI 0.0403
_diffrn_reflns_Laue_measured_fraction_full 0.997
_diffrn_reflns_Laue_measured_fraction_max 0.997
_diffrn_reflns_limit_h_max 10
_diffrn_reflns_limit_h_min -10
_diffrn_reflns_limit_k_max 21
_diffrn_reflns_limit_k_min -21
_diffrn_reflns_limit_l_max 29
_diffrn_reflns_limit_l_min -33
_diffrn_reflns_number 15405
_diffrn_reflns_point_group_measured_fraction_full 0.941
_diffrn_reflns_point_group_measured_fraction_max 0.941
_diffrn_reflns_theta_full 62.663
_diffrn_reflns_theta_max 62.663
_diffrn_reflns_theta_min 3.847
_diffrn_source 'fine-focus sealed X-ray tube'
_exptl_absorpt_coefficient_mu 2.649
_exptl_absorpt_correction_T_max 0.902
_exptl_absorpt_correction_T_min 0.361
_exptl_absorpt_correction_type analytical
_exptl_absorpt_process_details
;
CrysAlisPro 1.171.38.41 (Rigaku Oxford Diffraction, 2015)
Analytical numeric absorption correction using a multifaceted crystal
 model based on expressions derived by R.C. Clark & J.S. Reid.
(Clark, R. C. & Reid, J. S. (1995). Acta Cryst. A51, 887-897)
Empirical absorption correction using spherical harmonics,
 implemented in SCALE3 ABSPACK scaling algorithm.
;
_exptl_crystal_colour colourless
_exptl_crystal_density_diffrn 1.362
_exptl_crystal_description plate
_exptl_crystal_F_000 2192
_exptl_crystal_size_max 0.580
_exptl_crystal_size_mid 0.350
_exptl_crystal_size_min 0.030
_refine_diff_density_max 0.365
_refine_diff_density_min -0.293
_refine_diff_density_rms 0.043
_refine_ls_abs_structure_details
;
 Flack x determined using 2824 quotients [(I+)-(I-)]/[(I+)+(I-)]
 (Parsons, Flack and Wagner, Acta Cryst. B69 (2013) 249-259).
;
_refine_ls_abs_structure_Flack 0.005(8)
_refine_ls_extinction_method none
_refine_ls_goodness_of_fit_ref 1.033
_refine_ls_hydrogen_treatment constr
_refine_ls_matrix_type full
_refine_ls_number_parameters 668
_refine_ls_number_reflns 7663
_refine_ls_number_restraints 18
_refine_ls_restrained_S_all 1.032
_refine_ls_R_factor_all 0.0350
_refine_ls_R_factor_gt 0.0327
_refine_ls_shift/su_max 0.001
_refine_ls_shift/su_mean 0.000
_refine_ls_structure_factor_coef Fsqd
_refine_ls_weighting_details 'w=1/[\s^2^(Fo^2^)+(0.0489P)^2^+0.5457P] where P=(Fo^2^+2Fc^2^)/3'
_refine_ls_weighting_scheme calc
_refine_ls_wR_factor_gt 0.0821
_refine_ls_wR_factor_ref 0.0843
_reflns_Friedel_coverage 0.681
_reflns_Friedel_fraction_full 0.869
_reflns_Friedel_fraction_max 0.869
_reflns_number_gt 7320
_reflns_number_total 7663
_reflns_threshold_expression 'I > 2\s(I)'
_cod_data_source_file c6ob02172g2.cif
_cod_data_source_block shelx
_cod_depositor_comments 'Adding full bibliography for 7155338--7155339.cif.'
_cod_database_code 7155339
_shelx_shelxl_version_number 2014/7
_shelx_space_group_comment
;
The symmetry employed for this shelxl refinement is uniquely defined
by the following loop, which should always be used as a source of
symmetry information in preference to the above space-group names.
They are only intended as comments.
;
_shelx_estimated_absorpt_t_min 0.309
_shelx_estimated_absorpt_t_max 0.925

loop_
_space_group_symop_operation_xyz
'x, y, z'
'-x+1/2, -y, z+1/2'
'x+1/2, -y+1/2, -z'
'-x, y+1/2, -z+1/2'

loop_
_atom_site_label
_atom_site_type_symbol
_atom_site_fract_x
_atom_site_fract_y
_atom_site_fract_z
_atom_site_U_iso_or_equiv
_atom_site_adp_type
_atom_site_occupancy
_atom_site_site_symmetry_order
_atom_site_calc_flag
_atom_site_refinement_flags_posn
_atom_site_refinement_flags_adp
_atom_site_refinement_flags_occupancy
_atom_site_disorder_assembly
_atom_site_disorder_group
N1 N 0.1068(3) -0.25591(13) 0.46426(8) 0.0213(6) Uani 1 1 d . . . . .
N2 N 0.0237(3) -0.31524(14) 0.46127(9) 0.0274(6) Uani 1 1 d . . . . .
N3 N -0.0267(3) -0.31797(14) 0.41949(9) 0.0262(6) Uani 1 1 d . . . . .
C1 C 0.1084(4) -0.22049(16) 0.42398(10) 0.0218(7) Uani 1 1 d . . . . .
H1 H 0.1581 -0.1775 0.4168 0.026 Uiso 1 1 calc R U . . .
C2 C 0.0219(4) -0.26039(16) 0.39558(10) 0.0224(7) Uani 1 1 d . . . . .
C3 C -0.0275(4) -0.24670(16) 0.34834(10) 0.0232(7) Uani 1 1 d . . . . .
C4 C -0.1366(4) -0.28721(18) 0.32883(11) 0.0284(7) Uani 1 1 d . . . . .
H4 H -0.1792 -0.3256 0.3453 0.034 Uiso 1 1 calc R U . . .
C5 C -0.1818(4) -0.27069(18) 0.28512(12) 0.0302(8) Uani 1 1 d . . . . .
H5 H -0.2549 -0.2983 0.2709 0.036 Uiso 1 1 calc R U . . .
C6 C -0.1204(4) -0.21379(18) 0.26204(11) 0.0271(7) Uani 1 1 d . . . . .
H6 H -0.1500 -0.2013 0.2319 0.033 Uiso 1 1 calc R U . . .
C7 C -0.0138(4) -0.17563(17) 0.28457(10) 0.0232(7) Uani 1 1 d . . . . .
N4 N 0.0348(3) -0.19126(14) 0.32639(8) 0.0230(6) Uani 1 1 d . . . . .
N5 N 0.0549(3) -0.11554(14) 0.26454(8) 0.0235(6) Uani 1 1 d . . . . .
H5N H 0.1477 -0.1103 0.2691 0.028 Uiso 1 1 calc R U . . .
C8 C -0.0135(4) -0.06587(17) 0.23892(10) 0.0242(7) Uani 1 1 d . . . . .
O1 O -0.1404(3) -0.06879(14) 0.22849(10) 0.0424(7) Uani 1 1 d . . . . .
C9 C 0.0798(4) -0.00252(17) 0.22399(10) 0.0243(7) Uani 1 1 d . . . . .
H9 H 0.1738 -0.0045 0.2405 0.029 Uiso 1 1 calc R U . . .
C10 C 0.1058(5) -0.0061(2) 0.17291(11) 0.0366(9) Uani 1 1 d . . . . .
H10A H 0.0135 -0.0072 0.1568 0.055 Uiso 1 1 calc R U . . .
H10B H 0.1602 -0.0496 0.1656 0.055 Uiso 1 1 calc R U . . .
H10C H 0.1605 0.0360 0.1632 0.055 Uiso 1 1 calc R U . . .
N1A N 0.0042(3) 0.06336(14) 0.23649(8) 0.0214(6) Uani 1 1 d . . . . .
N2A N -0.0938(3) 0.09435(14) 0.20847(8) 0.0244(6) Uani 1 1 d . . . . .
N3A N -0.1509(3) 0.14800(14) 0.23107(8) 0.0239(6) Uani 1 1 d . . . . .
C1A C 0.0088(4) 0.09790(17) 0.27716(10) 0.0237(7) Uani 1 1 d . . . . .
H1A H 0.0683 0.0873 0.3027 0.028 Uiso 1 1 calc R U . . .
C2A C -0.0904(4) 0.15138(17) 0.27364(10) 0.0227(7) Uani 1 1 d . . . . .
C3A C -0.1331(4) 0.20502(17) 0.30828(10) 0.0240(7) Uani 1 1 d . . . . .
C4A C -0.2513(4) 0.24904(19) 0.30197(11) 0.0312(8) Uani 1 1 d . . . . .
H4A H -0.3058 0.2474 0.2744 0.037 Uiso 1 1 calc R U . . .
C5A C -0.2875(4) 0.2957(2) 0.33729(12) 0.0334(8) Uani 1 1 d . . . . .
H5A H -0.3682 0.3264 0.3341 0.040 Uiso 1 1 calc R U . . .
C6A C -0.2072(4) 0.29773(18) 0.37681(11) 0.0281(8) Uani 1 1 d . . . . .
H6A H -0.2303 0.3296 0.4011 0.034 Uiso 1 1 calc R U . . .
C7A C -0.0899(4) 0.25102(16) 0.37979(10) 0.0227(7) Uani 1 1 d . . . . .
N4A N -0.0522(3) 0.20612(14) 0.34624(8) 0.0219(6) Uani 1 1 d . . . . .
N5A N -0.0012(3) 0.24442(14) 0.41866(8) 0.0231(6) Uani 1 1 d . . . . .
H5NA H 0.0614 0.2092 0.4180 0.028 Uiso 1 1 calc R U . . .
C8A C 0.0000(4) 0.28543(16) 0.45687(10) 0.0239(7) Uani 1 1 d . . . . .
O1A O -0.0752(3) 0.33814(14) 0.46276(8) 0.0421(7) Uani 1 1 d . . . . .
C9A C 0.1046(4) 0.25889(16) 0.49424(10) 0.0208(6) Uani 1 1 d . . . . .
H9A H 0.1878 0.2346 0.4791 0.025 Uiso 1 1 calc R U . . .
C10A C 0.1601(4) 0.32038(17) 0.52337(11) 0.0276(7) Uani 1 1 d . . . . .
H10D H 0.0789 0.3459 0.5371 0.041 Uiso 1 1 calc R U . . .
H10E H 0.2152 0.3534 0.5041 0.041 Uiso 1 1 calc R U . . .
H10F H 0.2220 0.3015 0.5477 0.041 Uiso 1 1 calc R U . . .
N1B N 0.0281(3) 0.20626(13) 0.52337(8) 0.0201(6) Uani 1 1 d . . . . .
N2B N -0.0705(3) 0.22750(14) 0.55426(9) 0.0259(6) Uani 1 1 d . . . . .
N3B N -0.1231(3) 0.16953(14) 0.57340(9) 0.0269(6) Uani 1 1 d . . . . .
C1B C 0.0410(4) 0.13452(16) 0.52255(10) 0.0201(6) Uani 1 1 d . . . . .
H1B H 0.1032 0.1064 0.5040 0.024 Uiso 1 1 calc R U . . .
C2B C -0.0564(4) 0.11120(16) 0.55463(9) 0.0207(6) Uani 1 1 d . . . . .
C3B C -0.0971(4) 0.03714(17) 0.56659(10) 0.0216(7) Uani 1 1 d . . . . .
C4B C -0.2150(4) 0.02157(18) 0.59427(11) 0.0279(7) Uani 1 1 d . . . . .
H4B H -0.2716 0.0587 0.6073 0.033 Uiso 1 1 calc R U . . .
C5B C -0.2472(4) -0.04987(19) 0.60215(12) 0.0319(8) Uani 1 1 d . . . . .
H5B H -0.3269 -0.0623 0.6209 0.038 Uiso 1 1 calc R U . . .
C6B C -0.1627(4) -0.10345(17) 0.58266(11) 0.0268(7) Uani 1 1 d . . . . .
H6B H -0.1833 -0.1527 0.5876 0.032 Uiso 1 1 calc R U . . .
C7B C -0.0476(4) -0.08217(16) 0.55591(10) 0.0212(7) Uani 1 1 d . . . . .
N4B N -0.0138(3) -0.01343(13) 0.54759(8) 0.0207(6) Uani 1 1 d . . . . .
N5B N 0.0481(3) -0.12951(14) 0.53370(9) 0.0225(6) Uani 1 1 d . . . . .
H5NB H 0.1092 -0.1100 0.5144 0.027 Uiso 1 1 calc R U . . .
C8B C 0.0568(4) -0.20149(17) 0.53871(10) 0.0226(7) Uani 1 1 d . . . . .
O1B O -0.0201(3) -0.23734(12) 0.56336(8) 0.0345(6) Uani 1 1 d . . . . .
C9B C 0.1735(4) -0.23646(16) 0.50825(10) 0.0228(6) Uani 1 1 d . . . . .
H9B H 0.2525 -0.2013 0.5027 0.027 Uiso 1 1 calc R U . . .
C10B C 0.2343(4) -0.30243(17) 0.53193(11) 0.0260(7) Uani 1 1 d . . . . .
H10G H 0.1561 -0.3357 0.5391 0.039 Uiso 1 1 calc R U . . .
H10H H 0.2823 -0.2881 0.5604 0.039 Uiso 1 1 calc R U . . .
H10I H 0.3035 -0.3259 0.5116 0.039 Uiso 1 1 calc R U . . .
O2 O -0.3260(3) 0.02935(16) 0.38679(9) 0.0434(6) Uani 1 1 d . . . . .
S1 S -0.16653(12) 0.03592(5) 0.38687(3) 0.0401(2) Uani 1 1 d . . . . .
C11 C -0.1076(5) 0.0129(3) 0.44331(14) 0.0550(12) Uani 1 1 d . . . . .
H11A H -0.1475 0.0470 0.4655 0.083 Uiso 1 1 calc R U . . .
H11B H -0.0025 0.0147 0.4446 0.083 Uiso 1 1 calc R U . . .
H11C H -0.1404 -0.0355 0.4509 0.083 Uiso 1 1 calc R U . . .
C12 C -0.0985(6) -0.0424(3) 0.36026(17) 0.0633(14) Uani 1 1 d . . . . .
H12A H -0.1322 -0.0847 0.3770 0.095 Uiso 1 1 calc R U . . .
H12B H 0.0066 -0.0412 0.3606 0.095 Uiso 1 1 calc R U . . .
H12C H -0.1324 -0.0446 0.3285 0.095 Uiso 1 1 calc R U . . .
O3 O 0.2631(3) -0.06941(13) 0.47933(7) 0.0287(5) Uani 1 1 d . . . . .
S2 S 0.33488(9) -0.00225(4) 0.49724(2) 0.02393(18) Uani 1 1 d . . . . .
C13 C 0.5229(4) -0.0142(2) 0.48743(12) 0.0333(8) Uani 1 1 d . . . . .
H13A H 0.5529 -0.0609 0.4995 0.050 Uiso 1 1 calc R U . . .
H13B H 0.5764 0.0238 0.5030 0.050 Uiso 1 1 calc R U . . .
H13C H 0.5424 -0.0122 0.4544 0.050 Uiso 1 1 calc R U . . .
C14 C 0.3420(4) -0.00881(18) 0.55860(11) 0.0294(7) Uani 1 1 d . . . . .
H14A H 0.2452 -0.0031 0.5712 0.044 Uiso 1 1 calc R U . . .
H14B H 0.4045 0.0289 0.5708 0.044 Uiso 1 1 calc R U . . .
H14C H 0.3802 -0.0558 0.5673 0.044 Uiso 1 1 calc R U . . .
O4 O 0.1800(3) 0.12540(13) 0.42085(8) 0.0367(6) Uani 1 1 d D . . . .
S3 S 0.33110(10) 0.11363(4) 0.40437(2) 0.02786(19) Uani 1 1 d D . . . .
C15 C 0.3267(4) 0.0309(2) 0.37362(12) 0.0350(8) Uani 1 1 d D . . . .
H15A H 0.2915 -0.0072 0.3938 0.052 Uiso 1 1 calc R U . . .
H15B H 0.4237 0.0190 0.3630 0.052 Uiso 1 1 calc R U . . .
H15C H 0.2626 0.0355 0.3471 0.052 Uiso 1 1 calc R U . . .
C16 C 0.3550(5) 0.1723(2) 0.35625(12) 0.0444(10) Uani 1 1 d D . . . .
H16A H 0.2753 0.1660 0.3347 0.067 Uiso 1 1 calc R U . . .
H16B H 0.4457 0.1610 0.3408 0.067 Uiso 1 1 calc R U . . .
H16C H 0.3572 0.2221 0.3669 0.067 Uiso 1 1 calc R U . . .
O5 O 0.3473(3) -0.11261(14) 0.29396(8) 0.0360(6) Uani 1 1 d . . . . .
S4 S 0.37835(9) -0.15198(4) 0.33797(3) 0.02771(19) Uani 1 1 d . . . . .
C17 C 0.3960(5) -0.24450(19) 0.32328(12) 0.0355(9) Uani 1 1 d . . . . .
H17A H 0.3019 -0.2637 0.3146 0.053 Uiso 1 1 calc R U . . .
H17B H 0.4330 -0.2711 0.3498 0.053 Uiso 1 1 calc R U . . .
H17C H 0.4626 -0.2495 0.2975 0.053 Uiso 1 1 calc R U . . .
C18 C 0.5644(4) -0.1361(2) 0.34976(13) 0.0372(9) Uani 1 1 d . . . . .
H18A H 0.6213 -0.1464 0.3222 0.056 Uiso 1 1 calc R U . . .
H18B H 0.5958 -0.1672 0.3749 0.056 Uiso 1 1 calc R U . . .
H18C H 0.5780 -0.0859 0.3586 0.056 Uiso 1 1 calc R U . . .
O6 O 0.3645(9) 0.0830(4) 0.2327(4) 0.076(3) Uani 0.65 1 d D . P A 1
S5 S 0.5146(2) 0.06155(11) 0.21903(9) 0.0453(4) Uani 0.65 1 d D . P A 1
C19 C 0.602(3) 0.0379(15) 0.2716(6) 0.042(2) Uani 0.65 1 d D . P A 1
H19A H 0.6150 0.0809 0.2903 0.062 Uiso 0.65 1 calc R U P A 1
H19B H 0.6952 0.0164 0.2649 0.062 Uiso 0.65 1 calc R U P A 1
H19C H 0.5421 0.0034 0.2883 0.062 Uiso 0.65 1 calc R U P A 1
C20 C 0.5011(9) -0.0284(4) 0.1977(2) 0.0524(17) Uani 0.65 1 d D . P A 1
H20A H 0.4478 -0.0578 0.2197 0.079 Uiso 0.65 1 calc R U P A 1
H20B H 0.5975 -0.0483 0.1935 0.079 Uiso 0.65 1 calc R U P A 1
H20C H 0.4506 -0.0282 0.1682 0.079 Uiso 0.65 1 calc R U P A 1
O6A O 0.3450(13) 0.0882(8) 0.2553(3) 0.039(3) Uani 0.35 1 d D . P B 2
S5A S 0.4982(3) 0.09382(19) 0.24146(12) 0.0386(7) Uani 0.35 1 d D . P B 2
C19A C 0.597(6) 0.033(3) 0.2762(13) 0.042(2) Uani 0.35 1 d D . P B 2
H19D H 0.6154 0.0547 0.3063 0.062 Uiso 0.35 1 calc R U P B 2
H19E H 0.6891 0.0221 0.2613 0.062 Uiso 0.35 1 calc R U P B 2
H19F H 0.5424 -0.0113 0.2801 0.062 Uiso 0.35 1 calc R U P B 2
C20A C 0.5155(17) 0.0468(12) 0.1886(4) 0.083(7) Uani 0.35 1 d D . P B 2
H20D H 0.5241 -0.0046 0.1948 0.124 Uiso 0.35 1 calc R U P B 2
H20E H 0.6013 0.0635 0.1724 0.124 Uiso 0.35 1 calc R U P B 2
H20F H 0.4305 0.0556 0.1696 0.124 Uiso 0.35 1 calc R U P B 2
O8 O 0.5628(12) -0.1441(7) 0.2218(4) 0.071(3) Uani 0.35 1 d . . P C 2

loop_
_atom_site_aniso_label
_atom_site_aniso_U_11
_atom_site_aniso_U_22
_atom_site_aniso_U_33
_atom_site_aniso_U_23
_atom_site_aniso_U_13
_atom_site_aniso_U_12
N1 0.0259(15) 0.0138(12) 0.0241(12) 0.0019(10) 0.0062(11) 0.0001(11)
N2 0.0345(18) 0.0184(14) 0.0293(13) 0.0036(11) 0.0010(13) -0.0043(12)
N3 0.0329(17) 0.0200(14) 0.0257(13) 0.0015(10) 0.0023(12) -0.0031(12)
C1 0.0256(17) 0.0148(14) 0.0249(14) 0.0026(12) 0.0060(13) -0.0015(13)
C2 0.0255(18) 0.0148(14) 0.0268(14) 0.0019(12) 0.0070(13) 0.0021(13)
C3 0.0286(18) 0.0163(15) 0.0248(14) -0.0012(12) 0.0066(13) 0.0032(13)
C4 0.032(2) 0.0183(16) 0.0351(16) 0.0007(13) 0.0063(15) -0.0006(14)
C5 0.029(2) 0.0239(17) 0.0380(16) -0.0094(14) 0.0002(15) -0.0026(15)
C6 0.031(2) 0.0239(17) 0.0264(14) -0.0025(13) 0.0005(14) 0.0023(15)
C7 0.0273(19) 0.0188(16) 0.0235(14) 0.0003(12) 0.0039(13) 0.0024(13)
N4 0.0265(16) 0.0188(13) 0.0236(12) 0.0002(10) 0.0035(11) 0.0013(12)
N5 0.0230(15) 0.0234(14) 0.0240(12) 0.0036(10) -0.0013(11) -0.0005(12)
C8 0.027(2) 0.0216(16) 0.0235(14) -0.0026(12) -0.0028(14) 0.0047(14)
O1 0.0289(16) 0.0266(13) 0.0717(17) 0.0089(12) -0.0161(14) 0.0006(11)
C9 0.0267(18) 0.0222(16) 0.0240(14) 0.0001(12) -0.0036(13) 0.0052(14)
C10 0.049(2) 0.0337(19) 0.0268(16) 0.0022(14) 0.0013(16) 0.0114(18)
N1A 0.0244(15) 0.0208(13) 0.0189(11) 0.0033(10) -0.0026(11) 0.0003(11)
N2A 0.0292(16) 0.0224(14) 0.0218(12) 0.0026(11) -0.0029(11) 0.0026(12)
N3A 0.0295(16) 0.0203(13) 0.0218(11) 0.0015(10) -0.0029(12) 0.0002(12)
C1A 0.0282(19) 0.0246(17) 0.0183(13) 0.0013(12) -0.0040(13) 0.0010(14)
C2A 0.0254(18) 0.0206(16) 0.0221(14) 0.0032(12) 0.0008(13) -0.0023(14)
C3A 0.032(2) 0.0207(16) 0.0193(13) 0.0051(12) 0.0005(13) -0.0004(14)
C4A 0.036(2) 0.0323(19) 0.0257(14) 0.0020(14) -0.0064(15) 0.0073(17)
C5A 0.037(2) 0.0283(19) 0.0354(17) 0.0031(15) -0.0009(16) 0.0126(16)
C6A 0.039(2) 0.0205(16) 0.0247(15) -0.0003(12) -0.0005(14) 0.0068(15)
C7A 0.0296(19) 0.0163(15) 0.0222(14) 0.0037(12) 0.0029(13) -0.0007(14)
N4A 0.0274(15) 0.0175(13) 0.0209(12) 0.0015(10) 0.0008(11) 0.0004(11)
N5A 0.0296(16) 0.0183(13) 0.0213(11) -0.0024(10) -0.0017(11) 0.0071(12)
C8A 0.0315(19) 0.0158(15) 0.0245(14) -0.0004(12) 0.0014(14) 0.0017(14)
O1A 0.0610(19) 0.0293(14) 0.0361(12) -0.0095(11) -0.0137(13) 0.0228(13)
C9A 0.0261(18) 0.0157(14) 0.0206(13) 0.0010(11) 0.0021(13) -0.0009(13)
C10A 0.033(2) 0.0217(16) 0.0282(15) -0.0026(12) 0.0011(15) -0.0009(15)
N1B 0.0233(15) 0.0169(13) 0.0200(11) -0.0025(10) -0.0017(11) 0.0012(11)
N2B 0.0311(17) 0.0172(13) 0.0294(13) -0.0033(11) 0.0066(12) 0.0028(12)
N3B 0.0340(17) 0.0193(14) 0.0274(12) -0.0010(11) 0.0063(12) 0.0005(12)
C1B 0.0251(17) 0.0145(15) 0.0207(13) -0.0014(11) -0.0024(13) 0.0032(13)
C2B 0.0256(17) 0.0162(15) 0.0203(13) -0.0022(11) -0.0018(13) 0.0020(13)
C3B 0.0244(18) 0.0216(15) 0.0187(13) 0.0005(11) -0.0031(12) 0.0010(14)
C4B 0.032(2) 0.0211(17) 0.0304(15) -0.0017(13) 0.0068(14) 0.0051(14)
C5B 0.030(2) 0.0288(18) 0.0374(17) 0.0021(14) 0.0123(16) -0.0028(16)
C6B 0.0305(19) 0.0179(15) 0.0319(15) 0.0027(12) 0.0037(15) -0.0027(14)
C7B 0.0265(18) 0.0178(15) 0.0193(13) 0.0017(11) -0.0011(13) 0.0002(13)
N4B 0.0236(15) 0.0170(13) 0.0213(11) 0.0010(10) 0.0021(11) -0.0003(11)
N5B 0.0255(15) 0.0166(13) 0.0254(12) 0.0007(10) 0.0047(11) -0.0017(11)
C8B 0.0259(18) 0.0202(16) 0.0216(13) 0.0000(12) -0.0004(13) 0.0001(14)
O1B 0.0446(16) 0.0195(11) 0.0393(12) 0.0056(10) 0.0188(12) 0.0004(11)
C9B 0.0266(18) 0.0157(15) 0.0262(14) 0.0005(11) 0.0021(14) -0.0005(13)
C10B 0.0292(19) 0.0193(16) 0.0294(15) 0.0023(12) -0.0008(14) 0.0019(14)
O2 0.0387(16) 0.0516(17) 0.0400(13) -0.0037(12) -0.0006(12) 0.0052(14)
S1 0.0405(6) 0.0348(5) 0.0451(5) 0.0072(4) 0.0021(4) -0.0078(4)
C11 0.048(3) 0.074(3) 0.044(2) -0.020(2) -0.007(2) 0.007(2)
C12 0.046(3) 0.087(4) 0.058(3) -0.026(3) 0.008(2) 0.011(3)
O3 0.0318(14) 0.0269(12) 0.0275(10) -0.0032(9) 0.0038(10) -0.0076(11)
S2 0.0274(4) 0.0176(4) 0.0268(3) 0.0038(3) -0.0007(3) 0.0002(3)
C13 0.026(2) 0.0323(19) 0.0411(18) 0.0072(15) 0.0043(15) -0.0016(15)
C14 0.035(2) 0.0248(17) 0.0285(15) -0.0013(13) -0.0015(15) -0.0006(16)
O4 0.0393(15) 0.0318(13) 0.0390(12) 0.0036(10) 0.0087(12) 0.0154(12)
S3 0.0291(5) 0.0284(4) 0.0261(3) -0.0064(3) -0.0013(3) 0.0036(4)
C15 0.036(2) 0.035(2) 0.0341(16) -0.0124(15) 0.0010(16) 0.0040(17)
C16 0.065(3) 0.036(2) 0.0323(17) -0.0051(15) 0.0070(19) -0.016(2)
O5 0.0291(14) 0.0407(14) 0.0383(12) 0.0146(11) -0.0051(11) -0.0070(12)
S4 0.0296(5) 0.0275(4) 0.0259(4) 0.0019(3) -0.0029(3) -0.0039(3)
C17 0.043(2) 0.0267(18) 0.0364(17) -0.0007(14) -0.0115(17) -0.0028(17)
C18 0.034(2) 0.031(2) 0.047(2) -0.0006(16) -0.0133(17) -0.0032(16)
O6 0.043(4) 0.033(3) 0.152(9) -0.009(6) -0.023(6) 0.008(3)
S5 0.0355(10) 0.0379(10) 0.0626(14) 0.0187(9) -0.0098(9) -0.0056(8)
C19 0.035(3) 0.048(4) 0.042(4) 0.004(3) 0.006(3) 0.000(3)
C20 0.053(5) 0.058(4) 0.046(3) -0.007(3) 0.004(3) -0.006(4)
O6A 0.033(6) 0.031(5) 0.054(6) -0.006(5) -0.004(5) 0.008(4)
S5A 0.0322(18) 0.0360(17) 0.0476(17) 0.0152(15) 0.0037(13) 0.0021(13)
C19A 0.035(3) 0.048(4) 0.042(4) 0.004(3) 0.006(3) 0.000(3)
C20A 0.052(10) 0.18(2) 0.017(6) 0.001(8) 0.002(6) 0.044(11)
O8 0.052(6) 0.093(8) 0.069(6) -0.032(6) 0.002(5) -0.016(6)

loop_
_atom_type_symbol
_atom_type_description
_atom_type_scat_dispersion_real
_atom_type_scat_dispersion_imag
_atom_type_scat_source
C C 0.0181 0.0091 'International Tables Vol C Tables 4.2.6.8 and 6.1.1.4'
H H 0.0000 0.0000 'International Tables Vol C Tables 4.2.6.8 and 6.1.1.4'
N N 0.0311 0.0180 'International Tables Vol C Tables 4.2.6.8 and 6.1.1.4'
O O 0.0492 0.0322 'International Tables Vol C Tables 4.2.6.8 and 6.1.1.4'
S S 0.3331 0.5567 'International Tables Vol C Tables 4.2.6.8 and 6.1.1.4'

loop_
_geom_angle_atom_site_label_1
_geom_angle_atom_site_label_2
_geom_angle_atom_site_label_3
_geom_angle
C1 N1 N2 110.6(3)
C1 N1 C9B 129.3(3)
N2 N1 C9B 120.0(2)
N3 N2 N1 107.3(2)
N2 N3 C2 109.1(3)
N1 C1 C2 104.6(3)
N1 C1 H1 127.7
C2 C1 H1 127.7
N3 C2 C1 108.4(3)
N3 C2 C3 120.8(3)
C1 C2 C3 130.6(3)
N4 C3 C4 122.6(3)
N4 C3 C2 116.2(3)
C4 C3 C2 121.1(3)
C5 C4 C3 118.7(3)
C5 C4 H4 120.6
C3 C4 H4 120.6
C4 C5 C6 119.7(3)
C4 C5 H5 120.1
C6 C5 H5 120.1
C5 C6 C7 117.5(3)
C5 C6 H6 121.3
C7 C6 H6 121.3
N4 C7 C6 124.3(3)
N4 C7 N5 113.4(3)
C6 C7 N5 122.3(3)
C7 N4 C3 117.1(3)
C8 N5 C7 124.0(3)
C8 N5 H5N 118.0
C7 N5 H5N 118.0
O1 C8 N5 124.3(3)
O1 C8 C9 120.9(3)
N5 C8 C9 114.8(3)
N1A C9 C10 111.1(3)
N1A C9 C8 107.8(3)
C10 C9 C8 109.7(3)
N1A C9 H9 109.4
C10 C9 H9 109.4
C8 C9 H9 109.4
C9 C10 H10A 109.5
C9 C10 H10B 109.5
H10A C10 H10B 109.5
C9 C10 H10C 109.5
H10A C10 H10C 109.5
H10B C10 H10C 109.5
C1A N1A N2A 110.2(3)
C1A N1A C9 127.2(3)
N2A N1A C9 122.2(2)
N3A N2A N1A 107.3(2)
N2A N3A C2A 108.9(3)
N1A C1A C2A 105.2(3)
N1A C1A H1A 127.4
C2A C1A H1A 127.4
N3A C2A C1A 108.3(3)
N3A C2A C3A 122.8(3)
C1A C2A C3A 128.9(3)
N4A C3A C4A 123.2(3)
N4A C3A C2A 115.1(3)
C4A C3A C2A 121.7(3)
C3A C4A C5A 117.8(3)
C3A C4A H4A 121.1
C5A C4A H4A 121.1
C6A C5A C4A 120.4(3)
C6A C5A H5A 119.8
C4A C5A H5A 119.8
C5A C6A C7A 117.4(3)
C5A C6A H6A 121.3
C7A C6A H6A 121.3
N4A C7A C6A 123.5(3)
N4A C7A N5A 112.3(3)
C6A C7A N5A 124.2(3)
C7A N4A C3A 117.8(3)
C8A N5A C7A 128.2(3)
C8A N5A H5NA 115.9
C7A N5A H5NA 115.9
O1A C8A N5A 124.6(3)
O1A C8A C9A 121.5(3)
N5A C8A C9A 113.8(3)
N1B C9A C10A 110.2(2)
N1B C9A C8A 108.3(3)
C10A C9A C8A 111.5(3)
N1B C9A H9A 108.9
C10A C9A H9A 108.9
C8A C9A H9A 108.9
C9A C10A H10D 109.5
C9A C10A H10E 109.5
H10D C10A H10E 109.5
C9A C10A H10F 109.5
H10D C10A H10F 109.5
H10E C10A H10F 109.5
C1B N1B N2B 111.5(3)
C1B N1B C9A 127.4(3)
N2B N1B C9A 121.1(2)
N3B N2B N1B 107.2(2)
N2B N3B C2B 108.5(3)
N1B C1B C2B 104.2(3)
N1B C1B H1B 127.9
C2B C1B H1B 127.9
N3B C2B C1B 108.6(3)
N3B C2B C3B 122.4(3)
C1B C2B C3B 128.9(3)
N4B C3B C4B 123.2(3)
N4B C3B C2B 114.4(3)
C4B C3B C2B 122.3(3)
C5B C4B C3B 117.8(3)
C5B C4B H4B 121.1
C3B C4B H4B 121.1
C4B C5B C6B 120.1(3)
C4B C5B H5B 120.0
C6B C5B H5B 120.0
C7B C6B C5B 117.4(3)
C7B C6B H6B 121.3
C5B C6B H6B 121.3
N4B C7B C6B 123.9(3)
N4B C7B N5B 111.6(3)
C6B C7B N5B 124.6(3)
C3B N4B C7B 117.5(3)
C8B N5B C7B 127.6(3)
C8B N5B H5NB 116.2
C7B N5B H5NB 116.2
O1B C8B N5B 125.1(3)
O1B C8B C9B 121.4(3)
N5B C8B C9B 113.5(3)
N1 C9B C10B 110.7(2)
N1 C9B C8B 107.9(3)
C10B C9B C8B 110.0(2)
N1 C9B H9B 109.4
C10B C9B H9B 109.4
C8B C9B H9B 109.4
C9B C10B H10G 109.5
C9B C10B H10H 109.5
H10G C10B H10H 109.5
C9B C10B H10I 109.5
H10G C10B H10I 109.5
H10H C10B H10I 109.5
O2 S1 C12 106.7(2)
O2 S1 C11 106.7(2)
C12 S1 C11 95.4(2)
S1 C11 H11A 109.5
S1 C11 H11B 109.5
H11A C11 H11B 109.5
S1 C11 H11C 109.5
H11A C11 H11C 109.5
H11B C11 H11C 109.5
S1 C12 H12A 109.5
S1 C12 H12B 109.5
H12A C12 H12B 109.5
S1 C12 H12C 109.5
H12A C12 H12C 109.5
H12B C12 H12C 109.5
O3 S2 C13 105.89(16)
O3 S2 C14 107.67(15)
C13 S2 C14 96.58(18)
S2 C13 H13A 109.5
S2 C13 H13B 109.5
H13A C13 H13B 109.5
S2 C13 H13C 109.5
H13A C13 H13C 109.5
H13B C13 H13C 109.5
S2 C14 H14A 109.5
S2 C14 H14B 109.5
H14A C14 H14B 109.5
S2 C14 H14C 109.5
H14A C14 H14C 109.5
H14B C14 H14C 109.5
O4 S3 C15 105.39(18)
O4 S3 C16 106.06(19)
C15 S3 C16 98.01(17)
S3 C15 H15A 109.5
S3 C15 H15B 109.5
H15A C15 H15B 109.5
S3 C15 H15C 109.5
H15A C15 H15C 109.5
H15B C15 H15C 109.5
S3 C16 H16A 109.5
S3 C16 H16B 109.5
H16A C16 H16B 109.5
S3 C16 H16C 109.5
H16A C16 H16C 109.5
H16B C16 H16C 109.5
O5 S4 C17 106.60(16)
O5 S4 C18 105.55(17)
C17 S4 C18 96.73(19)
S4 C17 H17A 109.5
S4 C17 H17B 109.5
H17A C17 H17B 109.5
S4 C17 H17C 109.5
H17A C17 H17C 109.5
H17B C17 H17C 109.5
S4 C18 H18A 109.5
S4 C18 H18B 109.5
H18A C18 H18B 109.5
S4 C18 H18C 109.5
H18A C18 H18C 109.5
H18B C18 H18C 109.5
O6 S5 C19 105.0(9)
O6 S5 C20 106.0(4)
C19 S5 C20 95.6(10)
S5 C19 H19A 109.5
S5 C19 H19B 109.5
H19A C19 H19B 109.5
S5 C19 H19C 109.5
H19A C19 H19C 109.5
H19B C19 H19C 109.5
S5 C20 H20A 109.5
S5 C20 H20B 109.5
H20A C20 H20B 109.5
S5 C20 H20C 109.5
H20A C20 H20C 109.5
H20B C20 H20C 109.5
O6A S5A C20A 106.7(7)
O6A S5A C19A 107(2)
C20A S5A C19A 97.4(16)
S5A C19A H19D 109.5
S5A C19A H19E 109.5
H19D C19A H19E 109.5
S5A C19A H19F 109.5
H19D C19A H19F 109.5
H19E C19A H19F 109.5
S5A C20A H20D 109.5
S5A C20A H20E 109.5
H20D C20A H20E 109.5
S5A C20A H20F 109.5
H20D C20A H20F 109.5
H20E C20A H20F 109.5

loop_
_geom_bond_atom_site_label_1
_geom_bond_atom_site_label_2
_geom_bond_distance
N1 C1 1.347(4)
N1 N2 1.355(4)
N1 C9B 1.470(4)
N2 N3 1.306(4)
N3 C2 1.359(4)
C1 C2 1.375(5)
C1 H1 0.9500
C2 C3 1.474(4)
C3 N4 1.348(4)
C3 C4 1.389(5)
C4 C5 1.377(5)
C4 H4 0.9500
C5 C6 1.382(5)
C5 H5 0.9500
C6 C7 1.388(5)
C6 H6 0.9500
C7 N4 1.333(4)
C7 N5 1.418(4)
N5 C8 1.351(4)
N5 H5N 0.8800
C8 O1 1.223(5)
C8 C9 1.531(5)
C9 N1A 1.464(4)
C9 C10 1.510(4)
C9 H9 1.0000
C10 H10A 0.9800
C10 H10B 0.9800
C10 H10C 0.9800
N1A C1A 1.350(4)
N1A N2A 1.355(4)
N2A N3A 1.312(4)
N3A C2A 1.364(4)
C1A C2A 1.365(5)
C1A H1A 0.9500
C2A C3A 1.477(5)
C3A N4A 1.339(4)
C3A C4A 1.387(5)
C4A C5A 1.390(5)
C4A H4A 0.9500
C5A C6A 1.374(5)
C5A H5A 0.9500
C6A C7A 1.401(5)
C6A H6A 0.9500
C7A N4A 1.335(4)
C7A N5A 1.408(4)
N5A C8A 1.352(4)
N5A H5NA 0.8800
C8A O1A 1.220(4)
C8A C9A 1.543(4)
C9A N1B 1.482(4)
C9A C10A 1.519(4)
C9A H9A 1.0000
C10A H10D 0.9800
C10A H10E 0.9800
C10A H10F 0.9800
N1B C1B 1.346(4)
N1B N2B 1.346(4)
N2B N3B 1.313(4)
N3B C2B 1.368(4)
C1B C2B 1.374(5)
C1B H1B 0.9500
C2B C3B 1.476(5)
C3B N4B 1.342(4)
C3B C4B 1.394(5)
C4B C5B 1.387(5)
C4B H4B 0.9500
C5B C6B 1.394(5)
C5B H5B 0.9500
C6B C7B 1.384(5)
C6B H6B 0.9500
C7B N4B 1.344(4)
C7B N5B 1.413(4)
N5B C8B 1.355(4)
N5B H5NB 0.8800
C8B O1B 1.215(4)
C8B C9B 1.549(5)
C9B C10B 1.521(4)
C9B H9B 1.0000
C10B H10G 0.9800
C10B H10H 0.9800
C10B H10I 0.9800
O2 S1 1.491(3)
S1 C12 1.772(5)
S1 C11 1.787(4)
C11 H11A 0.9800
C11 H11B 0.9800
C11 H11C 0.9800
C12 H12A 0.9800
C12 H12B 0.9800
C12 H12C 0.9800
O3 S2 1.515(2)
S2 C13 1.789(4)
S2 C14 1.794(3)
C13 H13A 0.9800
C13 H13B 0.9800
C13 H13C 0.9800
C14 H14A 0.9800
C14 H14B 0.9800
C14 H14C 0.9800
O4 S3 1.503(3)
S3 C15 1.787(3)
S3 C16 1.794(4)
C15 H15A 0.9800
C15 H15B 0.9800
C15 H15C 0.9800
C16 H16A 0.9800
C16 H16B 0.9800
C16 H16C 0.9800
O5 S4 1.506(2)
S4 C17 1.788(4)
S4 C18 1.792(4)
C17 H17A 0.9800
C17 H17B 0.9800
C17 H17C 0.9800
C18 H18A 0.9800
C18 H18B 0.9800
C18 H18C 0.9800
O6 S5 1.509(9)
S5 C19 1.788(11)
S5 C20 1.796(7)
C19 H19A 0.9800
C19 H19B 0.9800
C19 H19C 0.9800
C20 H20A 0.9800
C20 H20B 0.9800
C20 H20C 0.9800
O6A S5A 1.487(12)
S5A C20A 1.779(14)
S5A C19A 1.78(2)
C19A H19D 0.9800
C19A H19E 0.9800
C19A H19F 0.9800
C20A H20D 0.9800
C20A H20E 0.9800
C20A H20F 0.9800

loop_
_geom_hbond_atom_site_label_D
_geom_hbond_atom_site_label_H
_geom_hbond_atom_site_label_A
_geom_hbond_distance_DH
_geom_hbond_distance_HA
_geom_hbond_distance_DA
_geom_hbond_angle_DHA
_geom_hbond_site_symmetry_A
N5 H5N O5 0.88 2.00 2.857(4) 165.3 .
C9 H9 O6 1.00 2.42 3.107(9) 124.9 .
C9 H9 O6A 1.00 2.39 3.132(14) 130.1 .
C6A H6A O1A 0.95 2.31 2.891(4) 118.8 .
N5A H5NA O4 0.88 1.92 2.792(4) 172.7 .
C9A H9A N2B 1.00 2.55 3.350(4) 136.6 3_556
C9A H9A O4 1.00 2.66 3.359(4) 127.5 .
C10A H10D S3 0.98 2.97 3.918(4) 163.6 3_456
C1B H1B S2 0.95 2.97 3.817(3) 149.2 .
C1B H1B O4 0.95 2.55 3.239(4) 129.4 .
C6B H6B O1B 0.95 2.30 2.887(4) 119.0 .
N5B H5NB O3 0.88 1.92 2.790(4) 171.4 .
N5B H5NB S2 0.88 2.95 3.731(3) 148.3 .
C9B H9B O3 1.00 2.56 3.338(4) 134.8 .
C13 H13A N2 0.98 2.60 3.519(4) 157.0 3_546
C13 H13C O2 0.98 2.45 3.354(4) 153.6 1_655
C14 H14A N4B 0.98 2.52 3.332(5) 140.5 .
C14 H14C N3 0.98 2.54 3.517(4) 173.4 3_546
C15 H15B O2 0.98 2.44 3.259(5) 140.7 1_655
C16 H16C N2B 0.98 2.57 3.284(4) 129.5 3_556
C16 H16C N3B 0.98 2.68 3.602(5) 157.7 3_556
C17 H17A N3A 0.98 2.54 3.429(5) 150.1 4_545
C17 H17B O1B 0.98 2.57 3.412(4) 143.4 3_546
C18 H18C O2 0.98 2.47 3.429(5) 165.2 1_655
C19 H19B O1 0.98 2.45 3.37(2) 155.4 1_655
C20 H20A O5 0.98 2.57 3.521(8) 163.6 .
C19A H19D O2 0.98 2.46 3.30(3) 144.4 1_655
C19A H19E O1 0.98 2.51 3.39(4) 149.3 1_655
C19A H19F O5 0.98 2.66 3.62(7) 167.9 .

loop_
_geom_torsion_atom_site_label_1
_geom_torsion_atom_site_label_2
_geom_torsion_atom_site_label_3
_geom_torsion_atom_site_label_4
_geom_torsion
C1 N1 N2 N3 0.3(4)
C9B N1 N2 N3 177.1(3)
N1 N2 N3 C2 -0.7(4)
N2 N1 C1 C2 0.1(4)
C9B N1 C1 C2 -176.3(3)
N2 N3 C2 C1 0.8(4)
N2 N3 C2 C3 -175.2(3)
N1 C1 C2 N3 -0.5(4)
N1 C1 C2 C3 174.8(3)
N3 C2 C3 N4 -175.4(3)
C1 C2 C3 N4 9.7(5)
N3 C2 C3 C4 7.4(5)
C1 C2 C3 C4 -167.5(3)
N4 C3 C4 C5 0.8(5)
C2 C3 C4 C5 177.9(3)
C3 C4 C5 C6 -1.3(5)
C4 C5 C6 C7 0.2(5)
C5 C6 C7 N4 1.5(5)
C5 C6 C7 N5 -178.9(3)
C6 C7 N4 C3 -1.9(5)
N5 C7 N4 C3 178.4(3)
C4 C3 N4 C7 0.7(5)
C2 C3 N4 C7 -176.5(3)
N4 C7 N5 C8 -141.4(3)
C6 C7 N5 C8 38.9(5)
C7 N5 C8 O1 -3.3(5)
C7 N5 C8 C9 175.4(3)
O1 C8 C9 N1A 50.2(4)
N5 C8 C9 N1A -128.5(3)
O1 C8 C9 C10 -70.9(4)
N5 C8 C9 C10 110.4(3)
C10 C9 N1A C1A -153.4(3)
C8 C9 N1A C1A 86.4(4)
C10 C9 N1A N2A 33.4(4)
C8 C9 N1A N2A -86.8(3)
C1A N1A N2A N3A 0.0(4)
C9 N1A N2A N3A 174.3(3)
N1A N2A N3A C2A -0.3(3)
N2A N1A C1A C2A 0.3(4)
C9 N1A C1A C2A -173.6(3)
N2A N3A C2A C1A 0.5(4)
N2A N3A C2A C3A -178.7(3)
N1A C1A C2A N3A -0.5(4)
N1A C1A C2A C3A 178.6(3)
N3A C2A C3A N4A -172.8(3)
C1A C2A C3A N4A 8.2(5)
N3A C2A C3A C4A 9.2(5)
C1A C2A C3A C4A -169.9(4)
N4A C3A C4A C5A -0.8(5)
C2A C3A C4A C5A 177.1(3)
C3A C4A C5A C6A 0.3(6)
C4A C5A C6A C7A -0.4(5)
C5A C6A C7A N4A 1.0(5)
C5A C6A C7A N5A -177.1(3)
C6A C7A N4A C3A -1.4(5)
N5A C7A N4A C3A 176.9(3)
C4A C3A N4A C7A 1.3(5)
C2A C3A N4A C7A -176.7(3)
N4A C7A N5A C8A 173.4(3)
C6A C7A N5A C8A -8.3(5)
C7A N5A C8A O1A -3.1(6)
C7A N5A C8A C9A 175.6(3)
O1A C8A C9A N1B 91.0(4)
N5A C8A C9A N1B -87.7(3)
O1A C8A C9A C10A -30.3(5)
N5A C8A C9A C10A 150.9(3)
C10A C9A N1B C1B -134.6(3)
C8A C9A N1B C1B 103.3(3)
C10A C9A N1B N2B 47.6(4)
C8A C9A N1B N2B -74.6(3)
C1B N1B N2B N3B -0.5(4)
C9A N1B N2B N3B 177.7(3)
N1B N2B N3B C2B 0.4(4)
N2B N1B C1B C2B 0.4(3)
C9A N1B C1B C2B -177.6(3)
N2B N3B C2B C1B -0.1(4)
N2B N3B C2B C3B -176.1(3)
N1B C1B C2B N3B -0.2(3)
N1B C1B C2B C3B 175.5(3)
N3B C2B C3B N4B -175.4(3)
C1B C2B C3B N4B 9.5(5)
N3B C2B C3B C4B 6.4(5)
C1B C2B C3B C4B -168.7(3)
N4B C3B C4B C5B -0.3(5)
C2B C3B C4B C5B 177.8(3)
C3B C4B C5B C6B 0.0(5)
C4B C5B C6B C7B 0.3(5)
C5B C6B C7B N4B -0.4(5)
C5B C6B C7B N5B -179.9(3)
C4B C3B N4B C7B 0.2(4)
C2B C3B N4B C7B -178.0(3)
C6B C7B N4B C3B 0.2(5)
N5B C7B N4B C3B 179.7(3)
N4B C7B N5B C8B 171.7(3)
C6B C7B N5B C8B -8.8(5)
C7B N5B C8B O1B 1.1(5)
C7B N5B C8B C9B 179.1(3)
C1 N1 C9B C10B -141.4(3)
N2 N1 C9B C10B 42.5(4)
C1 N1 C9B C8B 98.2(4)
N2 N1 C9B C8B -77.9(3)
O1B C8B C9B N1 87.9(4)
N5B C8B C9B N1 -90.2(3)
O1B C8B C9B C10B -32.9(4)
N5B C8B C9B C10B 149.0(3)
